data_1520073
loop_
_publ_author_name
'Zhang, Yuanyuan'
'MacIntosh, Alex D.'
'Wong, Janice L.'
'Bielinski, Elizabeth A.'
'Williard, Paul G.'
'Mercado, Brandon Q.'
'Hazari, Nilay'
'Bernskoetter, Wesley H.'

_publ_section_title
;
 Iron catalyzed CO2hydrogenation to formate enhanced by Lewis acid
 co-catalysts
;
_journal_issue 7
_journal_name_full 'Chem. Sci.'
_journal_page_first 4291
_journal_paper_doi 10.1039/C5SC01467K
_journal_volume 6
_journal_year 2015
_chemical_formula_sum 'C18 H41 Fe N O P2'
_chemical_formula_weight 405.31
_chemical_name_common wb11feb15
_chemical_name_systematic 4a2
_space_group_crystal_system monoclinic
_space_group_IT_number 14
_space_group_name_Hall '-P 2yn'
_space_group_name_H-M_alt 'P 1 21/n 1'
_symmetry_space_group_name_Hall '-P 2yn'
_symmetry_space_group_name_H-M 'P 1 21/n 1'
_atom_sites_solution_hydrogens mixed
_audit_update_record
;
2015-04-22 deposited with the CCDC.
2015-05-15 downloaded from the CCDC.
;
_cell_angle_alpha 90
_cell_angle_beta 110.8870(10)
_cell_angle_gamma 90
_cell_formula_units_Z 4
_cell_length_a 11.5836(4)
_cell_length_b 15.4917(5)
_cell_length_c 13.1032(5)
_cell_measurement_reflns_used 9829
_cell_measurement_temperature 183.(2)
_cell_measurement_theta_max 29.4078
_cell_measurement_theta_min 2.2957
_cell_volume 2196.85(13)
_computing_cell_refinement 'SAINT V8.34A (Bruker AXS Inc., 2013)'
_computing_data_reduction 'SAINT V8.34A (Bruker AXS Inc., 2013)'
_computing_structure_refinement 'SHELXL-2014/7 (Sheldrick, 2014)'
_diffrn_ambient_temperature 183.(2)
_diffrn_detector_area_resol_mean 10.4167
_diffrn_measured_fraction_theta_full 0.884
_diffrn_measured_fraction_theta_max 0.884
_diffrn_radiation_wavelength 0.71073
_diffrn_reflns_av_R_equivalents 0.0279
_diffrn_reflns_av_unetI/netI 0.0216
_diffrn_reflns_limit_h_max 15
_diffrn_reflns_limit_h_min -15
_diffrn_reflns_limit_k_max 20
_diffrn_reflns_limit_k_min -21
_diffrn_reflns_limit_l_max 17
_diffrn_reflns_limit_l_min -17
_diffrn_reflns_number 30630
_diffrn_reflns_theta_full 29.68
_diffrn_reflns_theta_max 29.68
_diffrn_reflns_theta_min 2.12
_exptl_absorpt_coefficient_mu 0.837
_exptl_absorpt_correction_T_max 0.91
_exptl_absorpt_correction_T_min 0.82
_exptl_absorpt_correction_type multi-scan
_exptl_absorpt_process_details 'SADABS V2014/5 (Bruker AXS Inc.)'
_exptl_crystal_colour 'clear light gold-yellow'
_exptl_crystal_density_diffrn 1.225
_exptl_crystal_density_method 'not measured'
_exptl_crystal_description spear
_exptl_crystal_F_000 880
_exptl_crystal_size_max 0.200
_exptl_crystal_size_mid 0.180
_exptl_crystal_size_min 0.120
_refine_diff_density_max 0.603
_refine_diff_density_min -0.714
_refine_ls_extinction_method none
_refine_ls_goodness_of_fit_ref 1.076
_refine_ls_hydrogen_treatment mixed
_refine_ls_matrix_type full
_refine_ls_number_parameters 223
_refine_ls_number_reflns 5505
_refine_ls_number_restraints 0
_refine_ls_restrained_S_all 1.076
_refine_ls_R_factor_all 0.0462
_refine_ls_R_factor_gt 0.0343
_refine_ls_shift/su_max 0.001
_refine_ls_shift/su_mean 0.000
_refine_ls_structure_factor_coef Fsqd
_refine_ls_weighting_details 'w=1/[\s^2^(Fo^2^)+(0.1000P)^2^] where P=(Fo^2^+2Fc^2^)/3'
_refine_ls_weighting_scheme calc
_refine_ls_wR_factor_gt 0.1220
_refine_ls_wR_factor_ref 0.1352
_reflns_number_gt 4611
_reflns_number_total 5505
_reflns_threshold_expression 'I > 2\s(I)'
_cod_data_source_file c5sc01467k2.cif
_cod_data_source_block I
_cod_depositor_comments 'Adding full bibliography for 1520069--1520075.cif.'
_cod_database_code 1520073

loop_
_space_group_symop_operation_xyz
'x, y, z'
'-x+1/2, y+1/2, -z+1/2'
'-x, -y, -z'
'x-1/2, -y-1/2, z-1/2'

loop_
_atom_site_type_symbol
_atom_site_label
_atom_site_fract_x
_atom_site_fract_y
_atom_site_fract_z
_atom_site_U_iso_or_equiv
_atom_site_adp_type
_atom_site_calc_flag
_atom_site_refinement_flags_adp
_atom_site_refinement_flags_posn
_atom_site_occupancy
Fe Fe1 0.27095(2) 0.08509(2) 0.25639(2) 0.01866(11) Uani d . . 1
H H40 0.1325(19) 0.0972(11) 0.1834(15) 0.028 Uiso d U . 1
H H41 0.2709(16) 0.1807(13) 0.2584(13) 0.028 Uiso d U . 1
P P1 0.18646(4) 0.07740(3) 0.37913(4) 0.02064(13) Uani d . . 1
P P2 0.30093(4) 0.08442(3) 0.10217(4) 0.02081(13) Uani d . . 1
N N1 0.24017(13) -0.05004(10) 0.23379(11) 0.0262(3) Uani d . . 1
C C1 0.1381(2) -0.07718(12) 0.27141(17) 0.0364(5) Uani d . . 1
H H17 0.1363 -0.141 0.2752 0.044 Uiso calc U R 1
H H18 0.0581 -0.0577 0.2179 0.044 Uiso calc U R 1
C C2 0.15509(18) -0.03956(11) 0.38300(15) 0.0327(4) Uani d . . 1
H H1 0.225 -0.0682 0.44 0.039 Uiso calc U R 1
H H16 0.0795 -0.0487 0.4003 0.039 Uiso calc U R 1
C C3 0.28312(17) 0.09871(11) 0.52417(13) 0.0273(4) Uani d . . 1
H H5 0.3566 0.06 0.5405 0.033 Uiso calc U R 1
C C4 0.33469(18) 0.19056(13) 0.54301(15) 0.0385(4) Uani d . . 1
H H2 0.2689 0.2309 0.5415 0.058 Uiso calc U R 1
H H3 0.3665 0.2059 0.4854 0.058 Uiso calc U R 1
H H4 0.4018 0.1938 0.6142 0.058 Uiso calc U R 1
C C5 0.2234(2) 0.07469(15) 0.60706(16) 0.0460(6) Uani d . . 1
H H8 0.2834 0.0828 0.6812 0.069 Uiso calc U R 1
H H6 0.1972 0.0142 0.5968 0.069 Uiso calc U R 1
H H7 0.1515 0.1117 0.5964 0.069 Uiso calc U R 1
C C6 0.03464(15) 0.12874(12) 0.36053(14) 0.0297(4) Uani d . . 1
H H9 0.0142 0.1156 0.4269 0.036 Uiso calc U R 1
C C7 -0.0696(2) 0.09327(15) 0.2616(2) 0.0473(6) Uani d . . 1
H H11 -0.1481 0.1195 0.2577 0.071 Uiso calc U R 1
H H12 -0.0745 0.0305 0.2685 0.071 Uiso calc U R 1
H H10 -0.0533 0.107 0.195 0.071 Uiso calc U R 1
C C8 0.04171(19) 0.22659(13) 0.35160(19) 0.0441(5) Uani d . . 1
H H14 0.0695 0.2412 0.2913 0.066 Uiso calc U R 1
H H15 0.1003 0.2498 0.42 0.066 Uiso calc U R 1
H H13 -0.0402 0.2517 0.3377 0.066 Uiso calc U R 1
C C9 0.3526(2) -0.10089(11) 0.29556(16) 0.0350(4) Uani d . . 1
H H19 0.3765 -0.0889 0.3738 0.052 Uiso calc U R 1
H H21 0.4204 -0.0846 0.2711 0.052 Uiso calc U R 1
H H20 0.3351 -0.1626 0.2823 0.052 Uiso calc U R 1
C C10 0.2021(2) -0.07311(11) 0.11564(15) 0.0336(4) Uani d . . 1
H H38 0.1162 -0.0535 0.0768 0.04 Uiso calc U R 1
H H39 0.2041 -0.1366 0.1082 0.04 Uiso calc U R 1
C C11 0.28677(17) -0.03200(11) 0.06349(14) 0.0308(4) Uani d . . 1
H H22 0.2513 -0.0383 -0.0169 0.037 Uiso calc U R 1
H H23 0.3689 -0.0601 0.0905 0.037 Uiso calc U R 1
C C12 0.17989(16) 0.13041(12) -0.02085(13) 0.0294(4) Uani d . . 1
H H27 0.1076 0.0906 -0.037 0.035 Uiso calc U R 1
C C13 0.21130(18) 0.13133(13) -0.12521(14) 0.0362(4) Uani d . . 1
H H26 0.1371 0.1459 -0.1879 0.054 Uiso calc U R 1
H H24 0.2411 0.0742 -0.1364 0.054 Uiso calc U R 1
H H25 0.2757 0.1745 -0.1179 0.054 Uiso calc U R 1
C C14 0.1328(2) 0.21819(14) -0.00139(17) 0.0496(6) Uani d . . 1
H H28 0.1971 0.2617 0.0077 0.074 Uiso calc U R 1
H H29 0.1119 0.216 0.0648 0.074 Uiso calc U R 1
H H30 0.059 0.2335 -0.0641 0.074 Uiso calc U R 1
C C15 0.44988(16) 0.11799(12) 0.08924(14) 0.0308(4) Uani d . . 1
H H37 0.4417 0.1114 0.011 0.037 Uiso calc U R 1
C C16 0.55776(18) 0.06198(17) 0.15872(18) 0.0471(5) Uani d . . 1
H H31 0.634 0.0816 0.1498 0.071 Uiso calc U R 1
H H32 0.542 0.0017 0.1353 0.071 Uiso calc U R 1
H H33 0.5665 0.0667 0.2357 0.071 Uiso calc U R 1
C C17 0.4739(2) 0.21272(15) 0.1200(2) 0.0545(6) Uani d . . 1
H H36 0.4734 0.2217 0.1939 0.082 Uiso calc U R 1
H H35 0.4093 0.2481 0.0681 0.082 Uiso calc U R 1
H H34 0.5546 0.2294 0.1178 0.082 Uiso calc U R 1
C C18 0.42288(17) 0.08777(10) 0.34844(14) 0.0238(4) Uani d . . 1
O O1 0.52290(13) 0.09158(8) 0.41241(11) 0.0365(3) Uani d . . 1

loop_
_atom_site_aniso_label
_atom_site_aniso_U_11
_atom_site_aniso_U_22
_atom_site_aniso_U_33
_atom_site_aniso_U_12
_atom_site_aniso_U_13
_atom_site_aniso_U_23
Fe1 0.01999(17) 0.02161(16) 0.01551(16) -0.00022(8) 0.00773(11) 0.00001(7)
P1 0.0218(2) 0.0241(2) 0.0181(2) 0.00017(15) 0.00970(18) 0.00264(14)
P2 0.0189(2) 0.0279(2) 0.0164(2) 0.00178(15) 0.00728(17) -0.00024(14)
N1 0.0321(8) 0.0245(8) 0.0223(7) -0.0041(6) 0.0100(6) -0.0038(5)
C1 0.0451(12) 0.0307(9) 0.0389(11) -0.0144(8) 0.0218(9) -0.0043(7)
C2 0.0434(11) 0.0265(8) 0.0350(9) -0.0065(8) 0.0223(8) 0.0034(7)
C3 0.0316(9) 0.0337(9) 0.0175(8) 0.0077(7) 0.0098(7) 0.0023(6)
C4 0.0378(10) 0.0423(11) 0.0292(9) 0.0003(9) 0.0043(8) -0.0113(8)
C5 0.0559(14) 0.0637(14) 0.0249(10) 0.0087(11) 0.0224(10) 0.0077(9)
C6 0.0247(8) 0.0405(10) 0.0282(8) 0.0052(7) 0.0146(7) 0.0082(7)
C7 0.0212(10) 0.0664(14) 0.0491(13) -0.0045(9) 0.0061(9) 0.0030(10)
C8 0.0324(10) 0.0421(11) 0.0568(13) 0.0145(9) 0.0148(9) 0.0093(10)
C9 0.0455(12) 0.0248(8) 0.0345(10) 0.0053(8) 0.0141(9) -0.0001(7)
C10 0.0415(11) 0.0310(9) 0.0275(9) -0.0116(8) 0.0112(8) -0.0088(7)
C11 0.0377(10) 0.0302(9) 0.0244(8) -0.0024(8) 0.0109(7) -0.0082(7)
C12 0.0292(9) 0.0353(9) 0.0238(8) 0.0047(7) 0.0097(7) 0.0040(7)
C13 0.0377(10) 0.0475(11) 0.0232(8) 0.0032(9) 0.0107(7) 0.0055(8)
C14 0.0643(15) 0.0496(12) 0.0362(11) 0.0279(11) 0.0195(10) 0.0101(9)
C15 0.0250(8) 0.0437(10) 0.0285(8) -0.0040(8) 0.0154(7) -0.0064(8)
C16 0.0196(9) 0.0786(15) 0.0422(11) 0.0040(10) 0.0098(8) -0.0117(11)
C17 0.0577(15) 0.0488(12) 0.0711(16) -0.0244(11) 0.0402(13) -0.0164(11)
C18 0.0285(9) 0.0228(8) 0.0219(8) -0.0004(6) 0.0113(7) -0.0027(6)
O1 0.0253(7) 0.0444(8) 0.0329(7) -0.0015(5) 0.0020(6) -0.0060(5)

loop_
_atom_type_symbol
_atom_type_description
_atom_type_scat_dispersion_real
_atom_type_scat_dispersion_imag
_atom_type_scat_source
C C 0.0033 0.0016 'International Tables Vol C Tables 4.2.6.8 and 6.1.1.4'
H H 0.0000 0.0000 'International Tables Vol C Tables 4.2.6.8 and 6.1.1.4'
N N 0.0061 0.0033 'International Tables Vol C Tables 4.2.6.8 and 6.1.1.4'
P P 0.1023 0.0942 'International Tables Vol C Tables 4.2.6.8 and 6.1.1.4'
Fe Fe 0.3463 0.8444 'International Tables Vol C Tables 4.2.6.8 and 6.1.1.4'
O O 0.0106 0.0060 'International Tables Vol C Tables 4.2.6.8 and 6.1.1.4'

loop_
_geom_angle_atom_site_label_1
_geom_angle_atom_site_label_2
_geom_angle_atom_site_label_3
_geom_angle
C18 Fe1 N1 101.39(6)
C18 Fe1 P1 95.72(6)
N1 Fe1 P1 87.22(4)
C18 Fe1 P2 100.79(6)
N1 Fe1 P2 86.57(4)
P1 Fe1 P2 163.21(2)
C18 Fe1 H40 170.3(7)
N1 Fe1 H40 87.0(7)
P1 Fe1 H40 79.9(7)
P2 Fe1 H40 84.3(7)
C18 Fe1 H41 88.3(7)
N1 Fe1 H41 170.3(7)
P1 Fe1 H41 92.2(6)
P2 Fe1 H41 91.3(6)
H40 Fe1 H41 83.3(9)
C2 P1 C3 101.43(8)
C2 P1 C6 103.63(8)
C3 P1 C6 104.71(8)
C2 P1 Fe1 102.67(6)
C3 P1 Fe1 118.88(6)
C6 P1 Fe1 122.33(5)
C12 P2 C11 99.72(8)
C12 P2 C15 104.49(8)
C11 P2 C15 103.85(8)
C12 P2 Fe1 118.94(6)
C11 P2 Fe1 103.30(5)
C15 P2 Fe1 122.92(6)
C9 N1 C10 108.32(14)
C9 N1 C1 108.26(15)
C10 N1 C1 107.37(15)
C9 N1 Fe1 111.96(11)
C10 N1 Fe1 110.65(11)
C1 N1 Fe1 110.13(11)
N1 C1 C2 111.30(15)
N1 C1 H17 109.4
C2 C1 H17 109.4
N1 C1 H18 109.4
C2 C1 H18 109.4
H17 C1 H18 108.0
C1 C2 P1 107.94(11)
C1 C2 H1 110.1
P1 C2 H1 110.1
C1 C2 H16 110.1
P1 C2 H16 110.1
H1 C2 H16 108.4
C5 C3 C4 111.22(15)
C5 C3 P1 115.06(14)
C4 C3 P1 112.86(12)
C5 C3 H5 105.6
C4 C3 H5 105.6
P1 C3 H5 105.6
C3 C4 H2 109.5
C3 C4 H3 109.5
H2 C4 H3 109.5
C3 C4 H4 109.5
H2 C4 H4 109.5
H3 C4 H4 109.5
C3 C5 H8 109.5
C3 C5 H6 109.5
H8 C5 H6 109.5
C3 C5 H7 109.5
H8 C5 H7 109.5
H6 C5 H7 109.5
C7 C6 C8 109.93(16)
C7 C6 P1 112.44(13)
C8 C6 P1 111.09(12)
C7 C6 H9 107.7
C8 C6 H9 107.7
P1 C6 H9 107.7
C6 C7 H11 109.5
C6 C7 H12 109.5
H11 C7 H12 109.5
C6 C7 H10 109.5
H11 C7 H10 109.5
H12 C7 H10 109.5
C6 C8 H14 109.5
C6 C8 H15 109.5
H14 C8 H15 109.5
C6 C8 H13 109.5
H14 C8 H13 109.5
H15 C8 H13 109.5
N1 C9 H19 109.5
N1 C9 H21 109.5
H19 C9 H21 109.5
N1 C9 H20 109.5
H19 C9 H20 109.5
H21 C9 H20 109.5
N1 C10 C11 111.47(15)
N1 C10 H38 109.3
C11 C10 H38 109.3
N1 C10 H39 109.3
C11 C10 H39 109.3
H38 C10 H39 108.0
C10 C11 P2 106.93(11)
C10 C11 H22 110.3
P2 C11 H22 110.3
C10 C11 H23 110.3
P2 C11 H23 110.3
H22 C11 H23 108.6
C14 C12 C13 110.75(15)
C14 C12 P2 113.70(13)
C13 C12 P2 115.51(12)
C14 C12 H27 105.3
C13 C12 H27 105.3
P2 C12 H27 105.3
C12 C13 H26 109.5
C12 C13 H24 109.5
H26 C13 H24 109.5
C12 C13 H25 109.5
H26 C13 H25 109.5
H24 C13 H25 109.5
C12 C14 H28 109.5
C12 C14 H29 109.5
H28 C14 H29 109.5
C12 C14 H30 109.5
H28 C14 H30 109.5
H29 C14 H30 109.5
C17 C15 C16 110.89(18)
C17 C15 P2 109.43(13)
C16 C15 P2 111.96(14)
C17 C15 H37 108.1
C16 C15 H37 108.1
P2 C15 H37 108.1
C15 C16 H31 109.5
C15 C16 H32 109.5
H31 C16 H32 109.5
C15 C16 H33 109.5
H31 C16 H33 109.5
H32 C16 H33 109.5
C15 C17 H36 109.5
C15 C17 H35 109.5
H36 C17 H35 109.5
C15 C17 H34 109.5
H36 C17 H34 109.5
H35 C17 H34 109.5
O1 C18 Fe1 177.44(15)

loop_
_geom_bond_atom_site_label_1
_geom_bond_atom_site_label_2
_geom_bond_distance
Fe1 C18 1.7436(18)
Fe1 N1 2.1265(15)
Fe1 P1 2.1635(4)
Fe1 P2 2.1691(5)
Fe1 H40 1.56(2)
Fe1 H41 1.48(2)
P1 C2 1.8523(17)
P1 C3 1.8594(17)
P1 C6 1.8652(17)
P2 C12 1.8601(17)
P2 C11 1.8648(17)
P2 C15 1.8667(17)
N1 C9 1.490(2)
N1 C10 1.494(2)
N1 C1 1.494(2)
C1 C2 1.520(3)
C1 H17 0.99
C1 H18 0.99
C2 H1 0.99
C2 H16 0.99
C3 C5 1.527(3)
C3 C4 1.529(3)
C3 H5 1.0
C4 H2 0.98
C4 H3 0.98
C4 H4 0.98
C5 H8 0.98
C5 H6 0.98
C5 H7 0.98
C6 C7 1.525(3)
C6 C8 1.525(3)
C6 H9 1.0
C7 H11 0.98
C7 H12 0.98
C7 H10 0.98
C8 H14 0.98
C8 H15 0.98
C8 H13 0.98
C9 H19 0.98
C9 H21 0.98
C9 H20 0.98
C10 C11 1.521(3)
C10 H38 0.99
C10 H39 0.99
C11 H22 0.99
C11 H23 0.99
C12 C14 1.520(3)
C12 C13 1.535(2)
C12 H27 1.0
C13 H26 0.98
C13 H24 0.98
C13 H25 0.98
C14 H28 0.98
C14 H29 0.98
C14 H30 0.98
C15 C17 1.521(3)
C15 C16 1.527(3)
C15 H37 1.0
C16 H31 0.98
C16 H32 0.98
C16 H33 0.98
C17 H36 0.98
C17 H35 0.98
C17 H34 0.98
C18 O1 1.164(2)

loop_
_geom_torsion_atom_site_label_1
_geom_torsion_atom_site_label_2
_geom_torsion_atom_site_label_3
_geom_torsion_atom_site_label_4
_geom_torsion
C9 N1 C1 C2 75.49(18)
C10 N1 C1 C2 -167.77(15)
Fe1 N1 C1 C2 -47.22(18)
N1 C1 C2 P1 48.94(19)
C3 P1 C2 C1 -150.84(14)
C6 P1 C2 C1 100.76(14)
Fe1 P1 C2 C1 -27.44(15)
C2 P1 C3 C5 -56.91(15)
C6 P1 C3 C5 50.65(16)
Fe1 P1 C3 C5 -168.44(12)
C2 P1 C3 C4 173.99(13)
C6 P1 C3 C4 -78.45(14)
Fe1 P1 C3 C4 62.46(14)
C2 P1 C6 C7 -54.41(15)
C3 P1 C6 C7 -160.34(13)
Fe1 P1 C6 C7 60.46(15)
C2 P1 C6 C8 -178.09(14)
C3 P1 C6 C8 75.98(14)
Fe1 P1 C6 C8 -63.22(15)
C9 N1 C10 C11 -75.00(19)
C1 N1 C10 C11 168.30(15)
Fe1 N1 C10 C11 48.08(18)
N1 C10 C11 P2 -48.97(18)
C12 P2 C11 C10 -95.66(13)
C15 P2 C11 C10 156.67(13)
Fe1 P2 C11 C10 27.37(13)
C11 P2 C12 C14 158.69(15)
C15 P2 C12 C14 -94.15(15)
Fe1 P2 C12 C14 47.50(16)
C11 P2 C12 C13 -71.66(15)
C15 P2 C12 C13 35.50(16)
Fe1 P2 C12 C13 177.15(11)
C12 P2 C15 C17 76.52(16)
C11 P2 C15 C17 -179.40(15)
Fe1 P2 C15 C17 -63.18(16)
C12 P2 C15 C16 -160.12(14)
C11 P2 C15 C16 -56.04(15)
Fe1 P2 C15 C16 60.18(15)
